data_4119500
loop_
_publ_author_name
'Qiuzheng Tang'
'Dexin Xia'
'Xiqing Jin'
'Qing Zhang'
'Xiao-Qiang Sun'
'Congyang Wang'

_publ_section_title
;
 Re/Mg Bimetallic Tandem Catalysis for [4+2] Annulation of Benzamides and
 Alkynes via C-H/N-H Functionalization
;
_journal_name_full 'Journal of the American Chemical Society'
_journal_page_first 4628
_journal_page_last 4631
_journal_paper_doi 10.1021/ja400020e
_journal_volume 135
_journal_year 2013
_chemical_formula_moiety 'C22 H18 I N O'
_chemical_formula_sum 'C22 H18 I N O'
_chemical_formula_weight 439.27
_chemical_name_systematic
; 
 ? 
;
_space_group_IT_number 13
_symmetry_cell_setting monoclinic
_symmetry_space_group_name_Hall '-P 2yc'
_symmetry_space_group_name_H-M 'P 1 2/c 1'
_atom_sites_solution_hydrogens geom
_atom_sites_solution_primary direct
_atom_sites_solution_secondary difmap
_audit_creation_method SHELXL-97
_cell_angle_alpha 90.00
_cell_angle_beta 114.72(3)
_cell_angle_gamma 90.00
_cell_formula_units_Z 4
_cell_length_a 16.564(3)
_cell_length_b 7.2675(15)
_cell_length_c 16.904(3)
_cell_measurement_reflns_used 5661
_cell_measurement_temperature 173(2)
_cell_measurement_theta_max 27.4844
_cell_measurement_theta_min 1.3534
_cell_volume 1848.4(8)
_computing_cell_refinement 'CrystalClear (Rigaku Inc., 2008)'
_computing_data_collection 'CrystalClear (Rigaku Inc., 2008)'
_computing_data_reduction 'CrystalClear (Rigaku Inc., 2008)'
_computing_molecular_graphics
;
 Mercury: visualization and analysis of crystal structures, C. F. Macrae,
 P. R. Edgington, P. McCabe, E. Pidcock, G. P. Shields, R. Taylor,
 M. Towler and J. van de Streek, J. Appl. Cryst., 39, 453-457, 2006.
;
_computing_publication_material 'SHELX-97 (Sheldrick, 2008)'
_computing_structure_refinement 'SHELX-97 (Sheldrick, 2008)'
_computing_structure_solution 'SHELX-97 (Sheldrick, 2008)'
_diffrn_ambient_temperature 173(2)
_diffrn_detector_area_resol_mean 28.5714
_diffrn_measured_fraction_theta_full 0.988
_diffrn_measured_fraction_theta_max 0.988
_diffrn_measurement_device_type 'MM007HF + CCD (Saturn724+)'
_diffrn_measurement_method '\w scans at fixed \c = 45\%'
_diffrn_radiation_monochromator Confocal
_diffrn_radiation_source 'Rotating Anode'
_diffrn_radiation_type MoK\a
_diffrn_radiation_wavelength 0.71073
_diffrn_reflns_av_R_equivalents 0.0397
_diffrn_reflns_av_sigmaI/netI 0.0348
_diffrn_reflns_limit_h_max 21
_diffrn_reflns_limit_h_min -14
_diffrn_reflns_limit_k_max 9
_diffrn_reflns_limit_k_min -8
_diffrn_reflns_limit_l_max 21
_diffrn_reflns_limit_l_min -21
_diffrn_reflns_number 12456
_diffrn_reflns_theta_full 27.48
_diffrn_reflns_theta_max 27.48
_diffrn_reflns_theta_min 2.42
_exptl_absorpt_coefficient_mu 1.741
_exptl_absorpt_correction_T_max 1.0000
_exptl_absorpt_correction_T_min 0.6693
_exptl_absorpt_correction_type multi-scan
_exptl_absorpt_process_details 'CrystalClear (Rigaku Inc., 2008)'
_exptl_crystal_colour Colorless
_exptl_crystal_density_diffrn 1.578
_exptl_crystal_description block
_exptl_crystal_F_000 872
_exptl_crystal_size_max 0.21
_exptl_crystal_size_mid 0.17
_exptl_crystal_size_min 0.15
_refine_diff_density_max 1.706
_refine_diff_density_min -0.622
_refine_diff_density_rms 0.106
_refine_ls_extinction_method none
_refine_ls_goodness_of_fit_ref 1.118
_refine_ls_hydrogen_treatment constr
_refine_ls_matrix_type full
_refine_ls_number_parameters 227
_refine_ls_number_reflns 4197
_refine_ls_number_restraints 0
_refine_ls_restrained_S_all 1.118
_refine_ls_R_factor_all 0.0618
_refine_ls_R_factor_gt 0.0596
_refine_ls_shift/su_max 0.001
_refine_ls_shift/su_mean 0.000
_refine_ls_structure_factor_coef Fsqd
_refine_ls_weighting_details 'calc w=1/[\s^2^(Fo^2^)+(0.0364P)^2^+8.6772P] where P=(Fo^2^+2Fc^2^)/3'
_refine_ls_weighting_scheme calc
_refine_ls_wR_factor_gt 0.1302
_refine_ls_wR_factor_ref 0.1315
_reflns_number_gt 4032
_reflns_number_total 4197
_reflns_threshold_expression >2sigma(I)
_cod_data_source_file ja400020e_si_003.cif
_cod_data_source_block a
_cod_original_cell_volume 1848.4(6)
_cod_database_code 4119500

loop_
_symmetry_equiv_pos_as_xyz
'x, y, z'
'-x, y, -z+1/2'
'-x, -y, -z'
'x, -y, z-1/2'

loop_
_atom_site_label
_atom_site_type_symbol
_atom_site_fract_x
_atom_site_fract_y
_atom_site_fract_z
_atom_site_U_iso_or_equiv
_atom_site_adp_type
_atom_site_occupancy
_atom_site_symmetry_multiplicity
_atom_site_calc_flag
_atom_site_refinement_flags
I1 I 0.43588(2) 0.38485(6) 0.10799(3) 0.05000(15) Uani 1 1 d .
O1 O 0.7486(2) -0.3003(4) 0.1331(2) 0.0369(7) Uani 1 1 d .
N1 N 0.8242(2) -0.0479(5) 0.1243(2) 0.0258(7) Uani 1 1 d .
C1 C 0.5414(3) 0.2130(7) 0.1178(3) 0.0323(10) Uani 1 1 d .
C2 C 0.5295(3) 0.0237(7) 0.1110(3) 0.0348(10) Uani 1 1 d .
H2 H 0.4746 -0.0288 0.1045 0.042 Uiso 1 1 calc R
C3 C 0.5985(3) -0.0879(6) 0.1140(3) 0.0295(9) Uani 1 1 d .
H3 H 0.5907 -0.2176 0.1090 0.035 Uiso 1 1 calc R
C4 C 0.6791(3) -0.0109(6) 0.1242(3) 0.0244(8) Uani 1 1 d .
C5 C 0.6913(3) 0.1780(6) 0.1342(3) 0.0338(10) Uani 1 1 d .
C6 C 0.6214(3) 0.2906(7) 0.1299(4) 0.0392(11) Uani 1 1 d .
H6 H 0.6291 0.4202 0.1354 0.047 Uiso 1 1 calc R
C7 C 0.7523(3) -0.1326(6) 0.1273(3) 0.0255(8) Uani 1 1 d .
C8 C 0.8967(4) -0.1591(7) 0.1233(4) 0.0428(12) Uani 1 1 d .
H8A H 0.9018 -0.2722 0.1567 0.064 Uiso 1 1 calc R
H8C H 0.9523 -0.0895 0.1495 0.064 Uiso 1 1 calc R
H8B H 0.8847 -0.1906 0.0630 0.064 Uiso 1 1 calc R
C9 C 0.8250(4) 0.1506(7) 0.1068(4) 0.0420(12) Uani 1 1 d .
H9 H 0.8884 0.1908 0.1291 0.050 Uiso 1 1 calc R
C10 C 0.7819(3) 0.2584(7) 0.1542(4) 0.0401(11) Uani 1 1 d .
H10 H 0.7739 0.3881 0.1326 0.048 Uiso 1 1 calc R
C11 C 0.7784(4) 0.1974(8) 0.0067(3) 0.0423(12) Uani 1 1 d .
C12 C 0.7231(4) 0.0795(9) -0.0559(3) 0.0474(14) Uani 1 1 d .
H12 H 0.7080 -0.0355 -0.0390 0.057 Uiso 1 1 calc R
C13 C 0.6887(4) 0.1257(8) -0.1436(3) 0.0408(11) Uani 1 1 d .
H13 H 0.6518 0.0408 -0.1860 0.049 Uiso 1 1 calc R
C14 C 0.7077(4) 0.2929(8) -0.1696(3) 0.0424(12) Uani 1 1 d .
H14 H 0.6851 0.3217 -0.2299 0.051 Uiso 1 1 calc R
C15 C 0.7592(3) 0.4189(8) -0.1089(3) 0.0401(11) Uani 1 1 d .
H15 H 0.7717 0.5353 -0.1267 0.048 Uiso 1 1 calc R
C16 C 0.7926(4) 0.3741(8) -0.0213(3) 0.0460(13) Uani 1 1 d .
H16 H 0.8256 0.4633 0.0209 0.055 Uiso 1 1 calc R
C17 C 0.8460(4) 0.2588(7) 0.2527(3) 0.0412(11) Uani 1 1 d .
C18 C 0.9054(4) 0.4015(8) 0.2846(3) 0.0448(13) Uani 1 1 d .
H18 H 0.9070 0.4954 0.2462 0.054 Uiso 1 1 calc R
C19 C 0.9620(3) 0.4099(7) 0.3710(3) 0.0380(11) Uani 1 1 d .
H19 H 1.0006 0.5125 0.3925 0.046 Uiso 1 1 calc R
C20 C 0.9638(3) 0.2703(7) 0.4272(3) 0.0374(11) Uani 1 1 d .
H20 H 1.0026 0.2786 0.4873 0.045 Uiso 1 1 calc R
C21 C 0.9096(3) 0.1200(7) 0.3965(3) 0.0365(10) Uani 1 1 d .
H21 H 0.9118 0.0222 0.4346 0.044 Uiso 1 1 calc R
C22 C 0.8517(4) 0.1126(8) 0.3094(3) 0.0489(15) Uani 1 1 d .
H22 H 0.8152 0.0073 0.2875 0.059 Uiso 1 1 calc R

loop_
_atom_site_aniso_label
_atom_site_aniso_U_11
_atom_site_aniso_U_22
_atom_site_aniso_U_33
_atom_site_aniso_U_23
_atom_site_aniso_U_13
_atom_site_aniso_U_12
I1 0.03029(18) 0.0590(3) 0.0581(2) -0.00948(18) 0.01592(16) 0.01223(15)
O1 0.0458(19) 0.0185(15) 0.0474(19) 0.0025(14) 0.0205(16) 0.0010(14)
N1 0.0308(18) 0.0192(16) 0.0302(18) 0.0016(14) 0.0156(15) 0.0053(14)
C1 0.025(2) 0.040(3) 0.029(2) -0.0036(19) 0.0083(17) 0.0067(18)
C2 0.027(2) 0.045(3) 0.031(2) 0.001(2) 0.0109(18) -0.0041(19)
C3 0.033(2) 0.025(2) 0.029(2) 0.0012(17) 0.0120(18) -0.0040(17)
C4 0.0273(19) 0.023(2) 0.0216(18) -0.0003(15) 0.0094(15) 0.0009(16)
C5 0.026(2) 0.021(2) 0.055(3) -0.002(2) 0.017(2) -0.0004(17)
C6 0.033(2) 0.025(2) 0.060(3) -0.005(2) 0.021(2) 0.0054(19)
C7 0.031(2) 0.022(2) 0.0223(18) 0.0001(15) 0.0102(16) 0.0009(16)
C8 0.045(3) 0.033(3) 0.060(3) 0.006(2) 0.032(3) 0.014(2)
C9 0.041(3) 0.028(2) 0.066(3) 0.002(2) 0.031(3) 0.001(2)
C10 0.038(3) 0.029(2) 0.053(3) 0.000(2) 0.019(2) 0.000(2)
C11 0.050(3) 0.050(3) 0.034(2) -0.003(2) 0.024(2) -0.015(2)
C12 0.051(3) 0.065(4) 0.027(2) -0.004(2) 0.017(2) -0.024(3)
C13 0.047(3) 0.051(3) 0.025(2) -0.005(2) 0.015(2) 0.003(2)
C14 0.055(3) 0.049(3) 0.023(2) 0.005(2) 0.015(2) 0.016(3)
C15 0.041(3) 0.044(3) 0.040(3) 0.009(2) 0.022(2) 0.009(2)
C16 0.048(3) 0.062(4) 0.030(2) -0.005(2) 0.018(2) -0.023(3)
C17 0.049(3) 0.040(3) 0.035(2) -0.005(2) 0.019(2) -0.013(2)
C18 0.045(3) 0.055(3) 0.032(2) 0.005(2) 0.014(2) -0.021(2)
C19 0.034(2) 0.042(3) 0.037(2) -0.007(2) 0.015(2) -0.009(2)
C20 0.036(2) 0.050(3) 0.022(2) -0.006(2) 0.0082(18) -0.001(2)
C21 0.041(3) 0.042(3) 0.025(2) 0.0060(19) 0.0130(19) 0.000(2)
C22 0.063(3) 0.051(3) 0.025(2) -0.001(2) 0.011(2) -0.031(3)

loop_
_atom_type_symbol
_atom_type_description
_atom_type_scat_dispersion_real
_atom_type_scat_dispersion_imag
_atom_type_scat_source
C C 0.0033 0.0016 'International Tables Vol C Tables 4.2.6.8 and 6.1.1.4'
H H 0.0000 0.0000 'International Tables Vol C Tables 4.2.6.8 and 6.1.1.4'
N N 0.0061 0.0033 'International Tables Vol C Tables 4.2.6.8 and 6.1.1.4'
O O 0.0106 0.0060 'International Tables Vol C Tables 4.2.6.8 and 6.1.1.4'
I I -0.4742 1.8119 'International Tables Vol C Tables 4.2.6.8 and 6.1.1.4'

loop_
_geom_angle_atom_site_label_1
_geom_angle_atom_site_label_2
_geom_angle_atom_site_label_3
_geom_angle
C7 N1 C8 119.3(4)
C7 N1 C9 122.1(4)
C8 N1 C9 117.7(4)
C6 C1 C2 120.9(4)
C6 C1 I1 119.2(4)
C2 C1 I1 119.9(3)
C3 C2 C1 119.4(4)
C3 C2 H2 120.3
C1 C2 H2 120.3
C2 C3 C4 120.2(4)
C2 C3 H3 119.9
C4 C3 H3 119.9
C5 C4 C3 119.8(4)
C5 C4 C7 120.7(4)
C3 C4 C7 119.5(4)
C4 C5 C6 119.9(4)
C4 C5 C10 119.3(4)
C6 C5 C10 120.7(4)
C1 C6 C5 119.7(4)
C1 C6 H6 120.2
C5 C6 H6 120.2
O1 C7 N1 121.7(4)
O1 C7 C4 121.9(4)
N1 C7 C4 116.3(4)
N1 C8 H8A 109.5
N1 C8 H8C 109.5
H8A C8 H8C 109.5
N1 C8 H8B 109.5
H8A C8 H8B 109.5
H8C C8 H8B 109.5
N1 C9 C10 111.0(4)
N1 C9 C11 112.6(4)
C10 C9 C11 109.4(4)
N1 C9 H9 107.9
C10 C9 H9 107.9
C11 C9 H9 107.9
C9 C10 C5 109.2(4)
C9 C10 C17 108.0(4)
C5 C10 C17 114.2(4)
C9 C10 H10 108.4
C5 C10 H10 108.4
C17 C10 H10 108.4
C12 C11 C16 117.2(5)
C12 C11 C9 124.3(5)
C16 C11 C9 118.5(4)
C11 C12 C13 121.0(5)
C11 C12 H12 119.5
C13 C12 H12 119.5
C14 C13 C12 120.6(5)
C14 C13 H13 119.7
C12 C13 H13 119.7
C13 C14 C15 120.3(5)
C13 C14 H14 119.9
C15 C14 H14 119.9
C14 C15 C16 119.2(5)
C14 C15 H15 120.4
C16 C15 H15 120.4
C15 C16 C11 121.4(5)
C15 C16 H16 119.3
C11 C16 H16 119.3
C18 C17 C22 118.0(5)
C18 C17 C10 118.5(5)
C22 C17 C10 123.3(4)
C19 C18 C17 120.7(5)
C19 C18 H18 119.6
C17 C18 H18 119.6
C18 C19 C20 120.6(5)
C18 C19 H19 119.7
C20 C19 H19 119.7
C21 C20 C19 120.2(4)
C21 C20 H20 119.9
C19 C20 H20 119.9
C20 C21 C22 119.2(5)
C20 C21 H21 120.4
C22 C21 H21 120.4
C21 C22 C17 121.0(5)
C21 C22 H22 119.5
C17 C22 H22 119.5

loop_
_geom_bond_atom_site_label_1
_geom_bond_atom_site_label_2
_geom_bond_distance
I1 C1 2.098(4)
O1 C7 1.226(5)
N1 C7 1.361(6)
N1 C8 1.453(6)
N1 C9 1.474(6)
C1 C6 1.374(7)
C1 C2 1.388(7)
C2 C3 1.385(7)
C2 H2 0.9500
C3 C4 1.392(6)
C3 H3 0.9500
C4 C5 1.388(6)
C4 C7 1.482(6)
C5 C6 1.395(6)
C5 C10 1.510(6)
C6 H6 0.9500
C8 H8A 0.9800
C8 H8C 0.9800
C8 H8B 0.9800
C9 C10 1.498(7)
C9 C11 1.575(8)
C9 H9 1.0000
C10 C17 1.556(7)
C10 H10 1.0000
C11 C12 1.372(7)
C11 C16 1.422(8)
C12 C13 1.390(7)
C12 H12 0.9500
C13 C14 1.372(8)
C13 H13 0.9500
C14 C15 1.374(8)
C14 H14 0.9500
C15 C16 1.385(7)
C15 H15 0.9500
C16 H16 0.9500
C17 C18 1.375(7)
C17 C22 1.407(7)
C18 C19 1.368(7)
C18 H18 0.9500
C19 C20 1.382(7)
C19 H19 0.9500
C20 C21 1.370(7)
C20 H20 0.9500
C21 C22 1.381(6)
C21 H21 0.9500
C22 H22 0.9500

loop_
_geom_torsion_atom_site_label_1
_geom_torsion_atom_site_label_2
_geom_torsion_atom_site_label_3
_geom_torsion_atom_site_label_4
_geom_torsion
C6 C1 C2 C3 -2.0(7)
I1 C1 C2 C3 177.4(3)
C1 C2 C3 C4 0.4(7)
C2 C3 C4 C5 2.1(7)
C2 C3 C4 C7 179.9(4)
C3 C4 C5 C6 -3.0(7)
C7 C4 C5 C6 179.2(4)
C3 C4 C5 C10 173.9(4)
C7 C4 C5 C10 -3.9(7)
C2 C1 C6 C5 1.0(8)
I1 C1 C6 C5 -178.3(4)
C4 C5 C6 C1 1.5(8)
C10 C5 C6 C1 -175.4(5)
C8 N1 C7 O1 3.2(6)
C9 N1 C7 O1 172.5(4)
C8 N1 C7 C4 -177.3(4)
C9 N1 C7 C4 -8.1(6)
C5 C4 C7 O1 167.8(4)
C3 C4 C7 O1 -10.1(6)
C5 C4 C7 N1 -11.7(6)
C3 C4 C7 N1 170.5(4)
C7 N1 C9 C10 41.2(6)
C8 N1 C9 C10 -149.4(4)
C7 N1 C9 C11 -81.9(5)
C8 N1 C9 C11 87.5(5)
N1 C9 C10 C5 -52.0(6)
C11 C9 C10 C5 72.9(5)
N1 C9 C10 C17 72.7(5)
C11 C9 C10 C17 -162.3(4)
C4 C5 C10 C9 36.0(7)
C6 C5 C10 C9 -147.1(5)
C4 C5 C10 C17 -85.0(6)
C6 C5 C10 C17 91.9(6)
N1 C9 C11 C12 16.2(7)
C10 C9 C11 C12 -107.8(6)
N1 C9 C11 C16 -165.1(5)
C10 C9 C11 C16 70.9(6)
C16 C11 C12 C13 5.4(9)
C9 C11 C12 C13 -175.9(5)
C11 C12 C13 C14 -1.6(9)
C12 C13 C14 C15 -1.7(8)
C13 C14 C15 C16 0.8(8)
C14 C15 C16 C11 3.2(8)
C12 C11 C16 C15 -6.2(9)
C9 C11 C16 C15 175.0(5)
C9 C10 C17 C18 92.4(6)
C5 C10 C17 C18 -146.0(5)
C9 C10 C17 C22 -82.0(7)
C5 C10 C17 C22 39.6(7)
C22 C17 C18 C19 -6.5(9)
C10 C17 C18 C19 178.8(5)
C17 C18 C19 C20 3.1(9)
C18 C19 C20 C21 1.2(8)
C19 C20 C21 C22 -1.9(8)
C20 C21 C22 C17 -1.7(9)
C18 C17 C22 C21 5.8(9)
C10 C17 C22 C21 -179.8(5)
